data_4104827
loop_
_publ_author_name
'Liang Deng'
'Eckhard Bill'
'Karl Wieghardt'
'R. H. Holm'

_publ_section_title
;
 Cubane-Type Co4S4 Clusters: Synthesis, Redox Series, and Magnetic Ground
 States
;
_journal_name_full 'Journal of the American Chemical Society'
_journal_page_first 11213
_journal_page_last 11221
_journal_paper_doi 10.1021/ja903847a
_journal_volume 131
_journal_year 2009
_chemical_formula_sum 'C36 H84 Co4 P4 S4'
_chemical_formula_weight 1004.76
_chemical_name_systematic
; 
 ? 
;
_space_group_IT_number 15
_symmetry_cell_setting monoclinic
_symmetry_space_group_name_Hall '-C 2yc'
_symmetry_space_group_name_H-M 'C 1 2/c 1'
_atom_sites_solution_hydrogens geom
_atom_sites_solution_primary direct
_atom_sites_solution_secondary difmap
_audit_creation_method SHELXL-97
_cell_angle_alpha 90.00
_cell_angle_beta 92.948(3)
_cell_angle_gamma 90.00
_cell_formula_units_Z 8
_cell_length_a 19.057(3)
_cell_length_b 12.7800(19)
_cell_length_c 39.863(6)
_cell_measurement_temperature 130(2)
_cell_volume 9696(3)
_computing_structure_refinement 'SHELXL-97 (Sheldrick, 1997)'
_computing_structure_solution 'SHELXS-97 (Sheldrick, 1990)'
_diffrn_ambient_temperature 130(2)
_diffrn_measured_fraction_theta_full 1.000
_diffrn_measured_fraction_theta_max 1.000
_diffrn_radiation_monochromator graphite
_diffrn_radiation_source 'fine-focus sealed tube'
_diffrn_radiation_type MoK\a
_diffrn_radiation_wavelength 0.71073
_diffrn_reflns_av_R_equivalents 0.0470
_diffrn_reflns_av_sigmaI/netI 0.0427
_diffrn_reflns_limit_h_max 22
_diffrn_reflns_limit_h_min -22
_diffrn_reflns_limit_k_max 13
_diffrn_reflns_limit_k_min -15
_diffrn_reflns_limit_l_max 47
_diffrn_reflns_limit_l_min -47
_diffrn_reflns_number 33506
_diffrn_reflns_theta_full 25.01
_diffrn_reflns_theta_max 25.01
_diffrn_reflns_theta_min 1.02
_exptl_absorpt_coefficient_mu 1.672
_exptl_absorpt_correction_T_max 0.8506
_exptl_absorpt_correction_T_min 0.6339
_exptl_absorpt_correction_type none
_exptl_crystal_colour black
_exptl_crystal_density_diffrn 1.357
_exptl_crystal_description block
_exptl_crystal_F_000 4144
_exptl_crystal_size_max 0.30
_exptl_crystal_size_mid 0.20
_exptl_crystal_size_min 0.10
_platon_squeeze_details
;
;
_refine_diff_density_max 1.720
_refine_diff_density_min -1.683
_refine_diff_density_rms 0.131
_refine_ls_extinction_method none
_refine_ls_goodness_of_fit_ref 1.070
_refine_ls_hydrogen_treatment mixed
_refine_ls_matrix_type full
_refine_ls_number_parameters 730
_refine_ls_number_reflns 8560
_refine_ls_number_restraints 62
_refine_ls_restrained_S_all 1.077
_refine_ls_R_factor_all 0.0919
_refine_ls_R_factor_gt 0.0749
_refine_ls_shift/su_max 0.003
_refine_ls_shift/su_mean 0.000
_refine_ls_structure_factor_coef Fsqd
_refine_ls_weighting_details 'calc w=1/[\s^2^(Fo^2^)+(0.0875P)^2^+139.1854P] where P=(Fo^2^+2Fc^2^)/3'
_refine_ls_weighting_scheme calc
_refine_ls_wR_factor_gt 0.1981
_refine_ls_wR_factor_ref 0.2109
_reflns_number_gt 6659
_reflns_number_total 8560
_reflns_threshold_expression >2sigma(I)
_cod_data_source_file ja903847a_si_002_2.cif
_cod_data_source_block 3
_cod_original_cell_volume 9695(3)
_cod_database_code 4104827

loop_
_symmetry_equiv_pos_as_xyz
'x, y, z'
'-x, y, -z+1/2'
'x+1/2, y+1/2, z'
'-x+1/2, y+1/2, -z+1/2'
'-x, -y, -z'
'x, -y, z-1/2'
'-x+1/2, -y+1/2, -z'
'x+1/2, -y+1/2, z-1/2'

loop_
_atom_site_label
_atom_site_type_symbol
_atom_site_fract_x
_atom_site_fract_y
_atom_site_fract_z
_atom_site_U_iso_or_equiv
_atom_site_adp_type
_atom_site_occupancy
_atom_site_symmetry_multiplicity
_atom_site_calc_flag
_atom_site_refinement_flags
_atom_site_disorder_assembly
_atom_site_disorder_group
Co1 Co 0.26660(6) 0.91900(7) 0.09065(2) 0.0397(3) Uani 1 1 d . . .
Co2 Co 0.27298(4) 0.92009(6) 0.156413(19) 0.0221(2) Uani 1 1 d . A .
Co3 Co 0.33628(7) 0.77405(8) 0.12398(3) 0.0546(4) Uani 1 1 d . A .
Co4 Co 0.20029(6) 0.77734(7) 0.12371(2) 0.0462(3) Uani 1 1 d . A .
S1 S 0.17709(9) 0.94756(14) 0.12307(5) 0.0414(5) Uani 1 1 d . A .
S2 S 0.36327(9) 0.94399(15) 0.12357(5) 0.0424(5) Uani 1 1 d . A .
S3 S 0.2634(2) 0.74780(16) 0.07959(5) 0.0939(12) Uani 1 1 d . A .
S4 S 0.27182(9) 0.74933(12) 0.16820(4) 0.0302(4) Uani 1 1 d . . .
C1 C 0.2621(3) 1.1572(4) 0.04977(16) 0.0316(14) Uani 1 1 d D . .
C2 C 0.1984(6) 1.1935(9) 0.0687(3) 0.092(4) Uani 1 1 d D A .
C3 C 0.3299(5) 1.1907(8) 0.0689(3) 0.077(3) Uani 1 1 d D A .
C10 C 0.2942(4) 1.1578(4) 0.19444(17) 0.0401(17) Uani 1 1 d D A .
C11 C 0.2716(13) 1.2004(9) 0.1609(2) 0.217(13) Uani 1 1 d D . .
C12 C 0.3212(9) 1.2317(8) 0.2220(2) 0.119(6) Uani 1 1 d D . .
P1 P 0.2798(3) 1.0159(3) 0.04346(9) 0.0257(8) Uani 0.50 1 d PD A 1
C4 C 0.2197(11) 0.9755(12) 0.0089(4) 0.079(7) Uani 0.50 1 d PD A 1
C5 C 0.1972(11) 1.0562(12) -0.0184(4) 0.062(5) Uani 0.50 1 d PD A 1
C6 C 0.162(2) 0.891(3) 0.0112(12) 0.120(18) Uani 0.50 1 d PD A 1
C7 C 0.3297(13) 1.0040(15) 0.0065(5) 0.90(4) Uani 0.50 1 d PDU A 1
C8 C 0.3717(10) 0.9049(12) 0.0163(4) 0.051(4) Uani 0.50 1 d PDU A 1
C9 C 0.3825(11) 1.0898(14) -0.0022(4) 0.063(5) Uani 0.50 1 d PD A 1
P1' P 0.2404(3) 1.0176(3) 0.04429(9) 0.0272(8) Uani 0.50 1 d P A 2
C4' C 0.1472(8) 1.0131(13) 0.0286(4) 0.049(4) Uani 0.50 1 d P A 2
C5' C 0.1276(9) 1.0980(13) 0.0006(4) 0.052(4) Uani 0.50 1 d P A 2
C6' C 0.135(2) 0.913(2) 0.0186(8) 0.092(13) Uani 0.50 1 d P A 2
C7' C 0.2964(9) 0.9768(12) 0.0091(4) 0.085(9) Uani 0.50 1 d PD A 2
C8' C 0.3691(8) 1.0052(15) 0.0259(3) 0.051(4) Uani 0.50 1 d PD A 2
C9' C 0.3049(12) 1.0595(13) -0.0186(4) 0.068(6) Uani 0.50 1 d PD A 2
P2 P 0.28041(16) 1.01946(16) 0.20258(5) 0.0610(7) Uani 1 1 d D . .
C13 C 0.2277(6) 0.9858(10) 0.2363(2) 0.031(3) Uani 0.50 1 d PD A 1
C14 C 0.1543(9) 1.020(3) 0.2231(8) 0.049(8) Uani 0.50 1 d PD A 1
C15 C 0.2459(8) 1.0319(13) 0.2710(3) 0.043(4) Uani 0.50 1 d PD A 1
C16 C 0.3320(8) 0.9920(9) 0.2390(3) 0.042(4) Uani 0.50 1 d PD A 1
C17 C 0.4061(9) 1.012(2) 0.2269(7) 0.053(8) Uani 0.50 1 d PD A 1
C18 C 0.3169(8) 0.8782(9) 0.2491(4) 0.041(3) Uani 0.50 1 d PD A 1
C13' C 0.1775(13) 1.043(2) 0.2200(6) 0.034(6) Uani 0.50 1 d P A 2
C14' C 0.1308(8) 0.9493(13) 0.2114(4) 0.040(3) Uani 0.50 1 d P A 2
C15' C 0.1814(9) 1.0712(14) 0.2572(4) 0.050(4) Uani 0.50 1 d P A 2
C16' C 0.3810(11) 0.9845(14) 0.2271(4) 0.026(4) Uani 0.50 1 d P A 2
C17' C 0.4404(8) 0.9975(12) 0.2036(3) 0.037(3) Uani 0.50 1 d P A 2
C18' C 0.3790(8) 0.8697(11) 0.2409(3) 0.036(3) Uani 0.50 1 d P A 2
P3 P 0.4512(2) 0.6953(2) 0.13114(9) 0.0256(7) Uani 0.50 1 d PD A 1
C19 C 0.5006(6) 0.6900(9) 0.0930(2) 0.036(3) Uani 0.50 1 d PD A 1
C20 C 0.4635(9) 0.6264(17) 0.0645(4) 0.042(5) Uani 0.50 1 d PD A 1
C21 C 0.5163(9) 0.8006(11) 0.0803(4) 0.045(4) Uani 0.50 1 d PD A 1
C22 C 0.4476(7) 0.5575(7) 0.1432(3) 0.037(3) Uani 0.50 1 d PD A 1
C23 C 0.3790(15) 0.505(3) 0.1298(8) 0.051(10) Uani 0.50 1 d PD A 1
C24 C 0.4501(8) 0.5366(12) 0.1814(3) 0.046(4) Uani 0.50 1 d PD A 1
C25 C 0.5154(5) 0.7628(10) 0.1590(3) 0.034(3) Uani 0.50 1 d PD A 1
C26 C 0.5907(6) 0.7183(11) 0.1604(3) 0.037(3) Uani 0.50 1 d PD A 1
C27 C 0.4907(8) 0.7780(12) 0.1950(3) 0.040(3) Uani 0.50 1 d PD A 1
P3' P 0.41523(18) 0.6594(3) 0.11609(8) 0.0249(7) Uani 0.50 1 d P A 2
C19' C 0.4460(9) 0.6612(16) 0.0718(4) 0.030(4) Uani 0.50 1 d P A 2
C20' C 0.4956(8) 0.5727(14) 0.0623(4) 0.041(4) Uani 0.50 1 d P A 2
C21' C 0.4836(9) 0.7687(14) 0.0664(4) 0.047(4) Uani 0.50 1 d P A 2
C22' C 0.3933(16) 0.520(3) 0.1218(8) 0.036(7) Uani 0.50 1 d P A 2
C23' C 0.3400(8) 0.4840(12) 0.0972(4) 0.046(4) Uani 0.50 1 d P A 2
C24' C 0.3733(10) 0.4988(13) 0.1583(4) 0.053(4) Uani 0.50 1 d P A 2
C25' C 0.4930(8) 0.6951(12) 0.1442(4) 0.038(3) Uani 0.50 1 d P A 2
C26' C 0.5534(10) 0.619(2) 0.1444(6) 0.087(8) Uani 0.50 1 d P A 2
C27' C 0.4715(9) 0.7198(15) 0.1798(4) 0.057(5) Uani 0.50 1 d P A 2
P4 P 0.12157(17) 0.6589(3) 0.12012(8) 0.0230(6) Uani 0.50 1 d PD A 1
C28 C 0.1494(8) 0.5259(8) 0.1284(4) 0.021(4) Uani 0.50 1 d PDU A 1
C29 C 0.1020(8) 0.4411(10) 0.1421(4) 0.045(4) Uani 0.50 1 d PD A 1
C30 C 0.1957(7) 0.4816(11) 0.1013(3) 0.038(3) Uani 0.50 1 d PDU A 1
C31 C 0.0789(7) 0.6497(10) 0.0785(3) 0.040(4) Uani 0.50 1 d PD A 1
C32 C 0.0502(7) 0.7546(10) 0.0644(4) 0.042(3) Uani 0.50 1 d PD A 1
C33 C 0.0205(7) 0.5670(11) 0.0729(4) 0.043(4) Uani 0.50 1 d PD A 1
C34 C 0.0543(5) 0.6796(9) 0.1505(2) 0.032(3) Uani 0.50 1 d PD A 1
C35 C 0.0126(10) 0.7818(12) 0.1439(5) 0.051(5) Uani 0.50 1 d PD A 1
C36 C 0.0879(7) 0.6780(12) 0.1865(3) 0.039(3) Uani 0.50 1 d PD A 1
P4' P 0.08709(18) 0.7016(3) 0.13064(8) 0.0244(7) Uani 0.50 1 d P A 2
C28' C 0.0905(7) 0.5578(10) 0.1395(3) 0.031(3) Uani 0.50 1 d P A 2
C29' C 0.1013(9) 0.5340(13) 0.1770(4) 0.049(4) Uani 0.50 1 d P A 2
C30' C 0.1613(15) 0.5081(18) 0.1234(8) 0.064(8) Uani 0.50 1 d P A 2
C31' C 0.0236(7) 0.7067(10) 0.0932(3) 0.033(3) Uani 0.50 1 d P A 2
C32' C 0.0078(9) 0.8193(13) 0.0835(4) 0.052(4) Uani 0.50 1 d P A 2
C33' C 0.0539(9) 0.6475(14) 0.0640(4) 0.041(4) Uani 0.50 1 d P A 2
C34' C 0.0340(9) 0.7679(11) 0.1619(4) 0.036(3) Uani 0.50 1 d P A 2
C35' C -0.0400(7) 0.7248(13) 0.1652(4) 0.044(4) Uani 0.50 1 d P A 2
C36' C 0.0744(9) 0.7751(13) 0.1974(4) 0.045(4) Uani 0.50 1 d P A 2

loop_
_atom_site_aniso_label
_atom_site_aniso_U_11
_atom_site_aniso_U_22
_atom_site_aniso_U_33
_atom_site_aniso_U_23
_atom_site_aniso_U_13
_atom_site_aniso_U_12
Co1 0.0811(8) 0.0186(5) 0.0189(4) 0.0020(3) -0.0017(4) -0.0010(4)
Co2 0.0270(4) 0.0196(4) 0.0197(4) -0.0007(3) 0.0000(3) -0.0005(3)
Co3 0.0992(9) 0.0300(6) 0.0377(6) 0.0141(4) 0.0346(6) 0.0317(6)
Co4 0.0818(8) 0.0245(5) 0.0298(5) 0.0085(4) -0.0221(5) -0.0212(5)
S1 0.0336(9) 0.0348(10) 0.0542(11) 0.0199(8) -0.0143(8) -0.0083(7)
S2 0.0370(10) 0.0432(11) 0.0485(11) 0.0222(8) 0.0162(8) 0.0126(8)
S3 0.243(4) 0.0185(10) 0.0204(10) -0.0019(7) 0.0100(15) -0.0053(15)
S4 0.0454(9) 0.0221(8) 0.0231(8) 0.0031(6) 0.0006(6) 0.0018(7)
C1 0.036(4) 0.024(3) 0.035(3) 0.006(3) 0.002(3) 0.001(3)
C2 0.090(8) 0.077(7) 0.116(9) 0.062(7) 0.060(7) 0.044(6)
C3 0.070(6) 0.060(6) 0.098(8) 0.043(6) -0.038(6) -0.030(5)
C10 0.040(4) 0.023(3) 0.057(5) -0.005(3) 0.000(3) -0.005(3)
C11 0.56(4) 0.052(7) 0.034(6) 0.008(5) -0.002(12) -0.113(14)
C12 0.265(19) 0.045(6) 0.048(6) -0.019(5) 0.022(8) -0.065(9)
P1 0.031(2) 0.0225(18) 0.0225(17) 0.0053(12) -0.0071(18) -0.0039(18)
C4 0.098(16) 0.053(11) 0.079(13) 0.037(10) -0.058(12) -0.039(11)
C5 0.105(15) 0.046(10) 0.031(8) 0.015(7) -0.034(9) -0.018(10)
C6 0.19(4) 0.07(2) 0.10(3) 0.03(2) -0.03(3) -0.04(3)
C7 0.90(4) 0.90(4) 0.90(4) 0.0000(11) 0.046(2) 0.0000(11)
C8 0.093(9) 0.029(6) 0.030(6) 0.019(5) 0.004(6) -0.012(6)
C9 0.097(15) 0.054(11) 0.042(9) 0.019(8) 0.031(9) -0.004(10)
P1' 0.034(2) 0.0250(19) 0.0231(18) 0.0031(13) 0.0028(18) -0.0006(19)
C4' 0.050(9) 0.054(10) 0.040(8) 0.019(7) -0.019(7) -0.012(8)
C5' 0.066(11) 0.048(10) 0.040(9) 0.018(7) -0.021(8) 0.003(8)
C6' 0.21(4) 0.035(12) 0.027(11) 0.004(8) -0.020(15) 0.034(17)
C7' 0.14(2) 0.049(11) 0.071(13) 0.030(10) 0.076(15) 0.058(13)
C8' 0.045(9) 0.086(13) 0.024(7) 0.018(8) 0.017(6) 0.009(8)
C9' 0.113(16) 0.061(12) 0.032(8) 0.020(8) 0.034(9) 0.024(11)
P2 0.131(2) 0.0317(11) 0.0220(9) -0.0092(8) 0.0181(11) -0.0354(12)
C13 0.039(7) 0.028(7) 0.027(6) -0.004(5) 0.005(5) -0.005(6)
C14 0.040(14) 0.052(18) 0.055(13) 0.009(12) 0.006(12) 0.012(13)
C15 0.045(8) 0.060(10) 0.025(7) -0.014(7) 0.000(6) -0.001(7)
C16 0.063(11) 0.031(8) 0.031(8) 0.003(6) -0.014(8) 0.011(7)
C17 0.021(11) 0.054(15) 0.082(17) 0.013(12) -0.030(11) 0.003(9)
C18 0.050(9) 0.034(8) 0.036(8) 0.006(6) -0.010(6) 0.001(7)
C13' 0.046(12) 0.040(12) 0.016(8) -0.007(7) -0.001(9) 0.002(10)
C14' 0.036(8) 0.038(8) 0.046(9) -0.012(7) 0.007(6) -0.013(7)
C15' 0.054(10) 0.065(11) 0.031(8) -0.011(7) 0.011(7) 0.004(8)
C16' 0.035(12) 0.029(9) 0.017(7) 0.000(6) 0.013(8) -0.001(8)
C17' 0.039(8) 0.052(9) 0.023(7) 0.001(6) 0.011(6) -0.001(7)
C18' 0.047(9) 0.030(7) 0.029(7) 0.004(5) -0.006(6) 0.006(6)
P3 0.0250(19) 0.0222(17) 0.0293(17) -0.0036(14) -0.0015(17) 0.0035(15)
C19 0.042(8) 0.042(8) 0.025(7) -0.005(6) 0.002(6) -0.001(6)
C20 0.009(9) 0.079(17) 0.037(11) -0.009(9) 0.001(7) 0.018(9)
C21 0.050(10) 0.046(10) 0.040(9) 0.013(7) 0.005(8) -0.014(8)
C22 0.040(8) 0.023(7) 0.048(8) 0.003(6) -0.005(6) 0.006(6)
C23 0.07(2) 0.022(12) 0.05(2) 0.011(13) -0.015(17) -0.008(12)
C24 0.054(9) 0.040(9) 0.045(9) 0.013(7) 0.010(7) 0.011(7)
C25 0.016(6) 0.037(8) 0.048(8) -0.007(7) -0.004(6) 0.003(6)
C26 0.031(7) 0.044(8) 0.035(7) -0.004(6) -0.003(6) 0.003(6)
C27 0.048(9) 0.043(9) 0.029(7) -0.012(7) -0.005(6) 0.003(7)
P3' 0.0252(17) 0.0216(16) 0.0276(17) -0.0021(13) -0.0015(14) 0.0003(14)
C19' 0.021(9) 0.047(11) 0.024(8) 0.005(7) 0.018(6) 0.013(7)
C20' 0.014(7) 0.054(10) 0.054(10) -0.010(7) 0.009(6) 0.014(7)
C21' 0.045(10) 0.051(10) 0.045(10) 0.011(8) 0.018(8) -0.007(8)
C22' 0.059(12) 0.010(12) 0.039(13) 0.006(9) 0.020(10) 0.005(8)
C23' 0.046(9) 0.034(8) 0.057(10) -0.010(7) 0.000(7) -0.006(7)
C24' 0.079(12) 0.039(9) 0.042(10) 0.014(7) 0.011(8) -0.007(8)
C25' 0.025(7) 0.048(9) 0.039(8) -0.010(7) -0.016(7) -0.006(7)
C26' 0.049(11) 0.120(18) 0.089(15) -0.045(13) -0.028(10) 0.060(12)
C27' 0.055(10) 0.077(13) 0.038(9) -0.032(9) -0.018(8) 0.032(9)
P4 0.0218(16) 0.0231(16) 0.0240(16) 0.0005(13) 0.0013(13) -0.0018(14)
C28 0.010(7) 0.016(7) 0.036(7) 0.007(5) 0.002(6) 0.009(5)
C29 0.053(9) 0.023(7) 0.059(10) 0.006(7) 0.001(7) -0.009(6)
C30 0.039(6) 0.037(6) 0.040(6) -0.010(5) 0.005(5) 0.001(5)
C31 0.036(10) 0.041(9) 0.042(10) -0.004(8) -0.011(7) 0.002(7)
C32 0.039(8) 0.051(9) 0.034(8) 0.012(7) -0.012(6) -0.002(7)
C33 0.040(8) 0.043(9) 0.045(8) -0.005(7) -0.015(6) -0.008(7)
C34 0.028(7) 0.033(7) 0.035(7) 0.002(6) 0.014(6) 0.005(6)
C35 0.065(12) 0.047(11) 0.042(10) 0.010(8) 0.007(9) 0.021(8)
C36 0.043(8) 0.047(9) 0.027(7) -0.003(6) 0.008(6) -0.003(7)
P4' 0.0224(16) 0.0250(17) 0.0257(17) -0.0018(14) 0.0008(14) -0.0008(15)
C28' 0.037(7) 0.023(6) 0.033(7) 0.001(5) -0.001(6) -0.003(6)
C29' 0.066(10) 0.049(9) 0.031(8) 0.015(7) -0.006(7) -0.003(8)
C30' 0.051(13) 0.024(9) 0.12(2) 0.013(11) 0.050(12) 0.030(9)
C31' 0.039(7) 0.029(7) 0.031(7) -0.002(5) -0.013(6) 0.004(6)
C32' 0.055(10) 0.049(10) 0.051(10) 0.012(8) -0.016(8) 0.005(8)
C33' 0.037(10) 0.046(10) 0.042(10) -0.008(8) 0.007(7) -0.004(8)
C34' 0.048(10) 0.022(7) 0.039(9) -0.006(7) 0.019(7) -0.008(6)
C35' 0.017(6) 0.057(10) 0.058(9) -0.010(7) 0.012(6) -0.004(6)
C36' 0.056(9) 0.051(10) 0.028(7) -0.007(6) 0.002(6) -0.005(7)

loop_
_atom_type_symbol
_atom_type_description
_atom_type_scat_dispersion_real
_atom_type_scat_dispersion_imag
_atom_type_scat_source
C C 0.0033 0.0016 'International Tables Vol C Tables 4.2.6.8 and 6.1.1.4'
H H 0.0000 0.0000 'International Tables Vol C Tables 4.2.6.8 and 6.1.1.4'
P P 0.1023 0.0942 'International Tables Vol C Tables 4.2.6.8 and 6.1.1.4'
S S 0.1246 0.1234 'International Tables Vol C Tables 4.2.6.8 and 6.1.1.4'
Co Co 0.3494 0.9721 'International Tables Vol C Tables 4.2.6.8 and 6.1.1.4'

loop_
_geom_angle_atom_site_label_1
_geom_angle_atom_site_label_2
_geom_angle_atom_site_label_3
_geom_angle
S1 Co1 S2 105.65(7)
S1 Co1 S3 105.18(11)
S2 Co1 S3 105.66(11)
S1 Co1 P1' 103.82(13)
S2 Co1 P1' 122.68(13)
S3 Co1 P1' 112.38(12)
S1 Co1 P1 120.79(13)
S2 Co1 P1 106.58(12)
S3 Co1 P1 111.90(11)
P1' Co1 P1 19.08(10)
S1 Co1 Co3 101.93(6)
S2 Co1 Co3 54.35(6)
S3 Co1 Co3 53.93(9)
P1' Co1 Co3 153.52(12)
P1 Co1 Co3 137.17(13)
S1 Co1 Co4 54.06(6)
S2 Co1 Co4 102.09(6)
S3 Co1 Co4 53.81(8)
P1' Co1 Co4 134.87(13)
P1 Co1 Co4 150.84(11)
Co3 Co1 Co4 59.68(4)
S1 Co1 Co2 54.15(5)
S2 Co1 Co2 54.22(5)
S3 Co1 Co2 101.67(6)
P1' Co1 Co2 143.97(11)
P1 Co1 Co2 145.38(10)
Co3 Co1 Co2 59.78(3)
Co4 Co1 Co2 59.72(3)
S1 Co2 S4 105.22(7)
S1 Co2 P2 114.61(10)
S4 Co2 P2 112.52(7)
S1 Co2 S2 105.13(8)
S4 Co2 S2 105.85(7)
P2 Co2 S2 112.74(9)
S1 Co2 Co4 54.05(6)
S4 Co2 Co4 53.77(5)
P2 Co2 Co4 145.21(8)
S2 Co2 Co4 102.03(7)
S1 Co2 Co3 101.73(7)
S4 Co2 Co3 54.08(5)
P2 Co2 Co3 143.66(9)
S2 Co2 Co3 54.32(6)
Co4 Co2 Co3 59.75(5)
S1 Co2 Co1 53.84(6)
S4 Co2 Co1 101.84(5)
P2 Co2 Co1 145.63(7)
S2 Co2 Co1 53.98(6)
Co4 Co2 Co1 59.88(3)
Co3 Co2 Co1 59.83(4)
P3' Co3 S3 101.29(13)
P3' Co3 S4 116.23(10)
S3 Co3 S4 105.22(11)
P3' Co3 S2 120.14(12)
S3 Co3 S2 106.05(8)
S4 Co3 S2 106.31(7)
P3' Co3 P3 24.40(12)
S3 Co3 P3 123.95(13)
S4 Co3 P3 112.47(10)
S2 Co3 P3 101.44(11)
P3' Co3 Co4 136.29(11)
S3 Co3 Co4 54.14(10)
S4 Co3 Co4 54.00(5)
S2 Co3 Co4 102.41(6)
P3 Co3 Co4 155.29(10)
P3' Co3 Co2 156.02(11)
S3 Co3 Co2 102.57(9)
S4 Co3 Co2 54.44(5)
S2 Co3 Co2 54.44(5)
P3 Co3 Co2 132.94(11)
Co4 Co3 Co2 60.09(4)
P3' Co3 Co1 139.28(10)
S3 Co3 Co1 54.45(6)
S4 Co3 Co1 102.57(6)
S2 Co3 Co1 54.24(6)
P3 Co3 Co1 142.44(9)
Co4 Co3 Co1 60.17(4)
Co2 Co3 Co1 60.39(3)
P4 Co4 S4 109.99(10)
P4 Co4 S3 103.59(13)
S4 Co4 S3 105.78(11)
P4 Co4 S1 123.81(12)
S4 Co4 S1 106.39(7)
S3 Co4 S1 105.91(8)
P4 Co4 P4' 23.78(11)
S4 Co4 P4' 111.37(10)
S3 Co4 P4' 123.56(13)
S1 Co4 P4' 102.55(11)
P4 Co4 Co3 133.57(11)
S4 Co4 Co3 54.45(6)
S3 Co4 Co3 54.28(10)
S1 Co4 Co3 102.38(6)
P4' Co4 Co3 154.18(10)
P4 Co4 Co2 152.52(11)
S4 Co4 Co2 54.58(5)
S3 Co4 Co2 102.74(9)
S1 Co4 Co2 54.46(5)
P4' Co4 Co2 133.31(10)
Co3 Co4 Co2 60.16(4)
P4 Co4 Co1 144.90(9)
S4 Co4 Co1 102.91(6)
S3 Co4 Co1 54.47(6)
S1 Co4 Co1 54.16(6)
P4' Co4 Co1 143.43(9)
Co3 Co4 Co1 60.14(4)
Co2 Co4 Co1 60.40(3)
Co4 S1 Co1 71.78(7)
Co4 S1 Co2 71.49(6)
Co1 S1 Co2 72.00(6)
Co1 S2 Co3 71.41(8)
Co1 S2 Co2 71.80(6)
Co3 S2 Co2 71.24(6)
Co4 S3 Co3 71.58(7)
Co4 S3 Co1 71.72(8)
Co3 S3 Co1 71.62(8)
Co4 S4 Co3 71.56(7)
Co4 S4 Co2 71.65(5)
Co3 S4 Co2 71.47(6)
C3 C1 C2 109.9(8)
C3 C1 P1' 120.7(5)
C2 C1 P1' 100.0(6)
C3 C1 P1 100.7(5)
C2 C1 P1 121.0(6)
P1' C1 P1 23.52(14)
C11 C10 C12 119.6(7)
C11 C10 P2 118.6(6)
C12 C10 P2 121.5(6)
C7 P1 C4 72.2(13)
C7 P1 C1 107.5(7)
C4 P1 C1 105.5(7)
C7 P1 Co1 135.7(6)
C4 P1 Co1 112.3(5)
C1 P1 Co1 112.9(3)
C6 C4 C5 110(2)
C6 C4 P1 125(2)
C5 C4 P1 119.0(9)
C8 C7 C9 107.9(16)
C8 C7 P1 98.7(12)
C9 C7 P1 120.2(15)
C1 P1' C4' 106.0(6)
C1 P1' C7' 103.0(5)
C4' P1' C7' 108.1(8)
C1 P1' Co1 113.7(3)
C4' P1' Co1 115.1(5)
C7' P1' Co1 110.1(5)
C6' C4' C5' 113.9(18)
C6' C4' P1' 106(2)
C5' C4' P1' 113.8(11)
C9' C7' C8' 91.4(13)
C9' C7' P1' 115.4(11)
C8' C7' P1' 98.1(10)
C16 P2 C13 68.8(7)
C16 P2 C10 105.3(4)
C13 P2 C10 117.6(5)
C16 P2 C13' 104.2(8)
C13 P2 C13' 38.9(8)
C10 P2 C13' 93.6(7)
C16 P2 C16' 29.6(7)
C13 P2 C16' 97.5(6)
C10 P2 C16' 98.6(5)
C13' P2 C16' 133.9(7)
C16 P2 Co2 125.4(5)
C13 P2 Co2 118.2(4)
C10 P2 Co2 114.1(2)
C13' P2 Co2 109.2(7)
C16' P2 Co2 105.9(4)
C15 C13 C14 111.2(17)
C15 C13 P2 118.8(9)
C14 C13 P2 102.3(12)
C15 C13 C16 75.8(8)
C14 C13 C16 154.2(13)
P2 C13 C16 55.0(4)
C17 C16 C18 115.3(14)
C17 C16 P2 101.1(10)
C18 C16 P2 107.5(8)
C17 C16 C13 157.3(10)
C18 C16 C13 77.1(9)
P2 C16 C13 56.2(4)
C14' C13' C15' 113.8(17)
C14' C13' P2 110.4(16)
C15' C13' P2 110.5(14)
C17' C16' C18' 110.6(14)
C17' C16' P2 111.8(11)
C18' C16' P2 108.4(11)
C25 P3 C22 109.2(6)
C25 P3 C19 99.6(5)
C22 P3 C19 102.2(6)
C25 P3 Co3 116.8(4)
C22 P3 Co3 112.7(5)
C19 P3 Co3 114.8(4)
C21 C19 C20 109.5(13)
C21 C19 P3 110.9(9)
C20 C19 P3 113.4(10)
C23 C22 C24 104.4(15)
C23 C22 P3 111.8(17)
C24 C22 P3 115.2(9)
C26 C25 C27 109.9(10)
C26 C25 P3 116.2(8)
C27 C25 P3 113.4(8)
C22' P3' C25' 109.7(11)
C22' P3' C19' 102.1(12)
C25' P3' C19' 106.5(7)
C22' P3' Co3 118.6(11)
C25' P3' Co3 106.7(5)
C19' P3' Co3 112.6(6)
C20' C19' C21' 108.5(13)
C20' C19' P3' 116.6(13)
C21' C19' P3' 107.8(12)
C23' C22' C24' 112(2)
C23' C22' P3' 112(2)
C24' C22' P3' 111(2)
C26' C25' C27' 111.9(14)
C26' C25' P3' 115.3(12)
C27' C25' P3' 111.4(11)
C28 P4 C31 102.7(7)
C28 P4 C34 103.0(6)
C31 P4 C34 108.5(6)
C28 P4 Co4 117.2(5)
C31 P4 Co4 112.9(4)
C34 P4 Co4 111.6(4)
C29 C28 C30 111.1(11)
C29 C28 P4 123.9(10)
C30 C28 P4 113.2(9)
C33 C31 C32 107.7(11)
C33 C31 P4 117.6(9)
C32 C31 P4 114.2(9)
C36 C34 C35 110.7(12)
C36 C34 P4 110.0(8)
C35 C34 P4 112.5(9)
C34' P4' C28' 109.7(7)
C34' P4' C31' 99.7(8)
C28' P4' C31' 101.4(6)
C34' P4' Co4 114.8(5)
C28' P4' Co4 113.3(4)
C31' P4' Co4 116.3(5)
C29' C28' C30' 103.4(15)
C29' C28' P4' 112.3(10)
C30' C28' P4' 109.1(11)
C32' C31' C33' 110.8(13)
C32' C31' P4' 110.3(9)
C33' C31' P4' 109.6(10)
C35' C34' C36' 110.9(13)
C35' C34' P4' 115.5(10)
C36' C34' P4' 111.8(12)

loop_
_geom_bond_atom_site_label_1
_geom_bond_atom_site_label_2
_geom_bond_distance
Co1 S1 2.223(2)
Co1 S2 2.229(2)
Co1 S3 2.232(2)
Co1 P1' 2.271(4)
Co1 P1 2.277(4)
Co1 Co3 2.6036(14)
Co1 Co4 2.6044(14)
Co1 Co2 2.6182(12)
Co2 S1 2.2314(18)
Co2 S4 2.2327(17)
Co2 P2 2.235(2)
Co2 S2 2.2358(19)
Co2 Co4 2.6003(12)
Co2 Co3 2.6022(12)
Co3 P3' 2.135(3)
Co3 S3 2.218(3)
Co3 S4 2.2226(19)
Co3 S2 2.232(2)
Co3 P3 2.414(4)
Co3 Co4 2.5915(19)
Co4 P4 2.131(3)
Co4 S4 2.2099(18)
Co4 S3 2.214(3)
Co4 S1 2.220(2)
Co4 P4' 2.393(4)
C1 C3 1.528(8)
C1 C2 1.533(8)
C1 P1' 1.841(7)
C1 P1 1.856(6)
C10 C11 1.488(9)
C10 C12 1.519(8)
C10 P2 1.818(6)
P1 C7 1.801(11)
P1 C4 1.822(9)
C4 C6 1.541(10)
C4 C5 1.545(9)
C7 C8 1.537(11)
C7 C9 1.540(11)
P1' C4' 1.853(16)
P1' C7' 1.881(16)
C4' C6' 1.36(3)
C4' C5' 1.588(19)
C7' C9' 1.541(10)
C7' C8' 1.550(10)
P2 C16 1.747(8)
P2 C13 1.771(8)
P2 C13' 2.14(2)
P2 C16' 2.15(2)
C13 C15 1.527(9)
C13 C14 1.533(10)
C13 C16 1.987(19)
C16 C17 1.536(10)
C16 C18 1.540(9)
C13' C14' 1.52(3)
C13' C15' 1.52(3)
C16' C17' 1.52(2)
C16' C18' 1.57(2)
P3 C25 1.825(8)
P3 C22 1.828(8)
P3 C19 1.829(8)
C19 C21 1.536(9)
C19 C20 1.538(10)
C22 C23 1.540(10)
C22 C24 1.544(9)
C25 C26 1.543(9)
C25 C27 1.544(9)
P3' C22' 1.85(3)
P3' C25' 1.869(16)
P3' C19' 1.887(16)
C19' C20' 1.54(2)
C19' C21' 1.57(3)
C22' C23' 1.45(3)
C22' C24' 1.55(3)
C25' C26' 1.50(2)
C25' C27' 1.53(2)
P4 C28 1.806(9)
P4 C31 1.813(9)
P4 C34 1.827(8)
C28 C29 1.531(10)
C28 C30 1.537(10)
C31 C33 1.542(9)
C31 C32 1.543(9)
C34 C36 1.541(9)
C34 C35 1.545(9)
P4' C34' 1.852(15)
P4' C28' 1.872(13)
P4' C31' 1.875(12)
C28' C29' 1.532(18)
C28' C30' 1.65(3)
C31' C32' 1.52(2)
C31' C33' 1.52(2)
C34' C35' 1.52(2)
C34' C36' 1.58(2)

loop_
_platon_squeeze_void_nr
_platon_squeeze_void_average_x
_platon_squeeze_void_average_y
_platon_squeeze_void_average_z
_platon_squeeze_void_volume
_platon_squeeze_void_count_electrons
1 0.000 0.104 0.750 27.2 -1.1
2 0.000 0.115 0.250 16.8 -0.8
3 0.500 0.396 0.250 26.4 -1.0
4 0.500 0.385 0.750 15.6 -1.0
5 0.500 0.616 0.750 25.2 -1.0
6 0.500 0.627 0.250 14.4 -0.7
7 1.000 0.884 0.250 23.9 -1.0
8 0.000 0.873 0.750 13.6 -0.9
